data_4501468
loop_
_publ_author_name
'Zhang, Liping'
'Hao, Xiang'
'Sun, Wen-Hua'
'Redshaw, Carl'

_publ_section_title
;
 Synthesis, Characterization, and Ethylene Polymerization Behavior of
 8-(Nitroarylamino)-5,6,7-trihydroquinolylnickel Dichlorides: Influence of
 the Nitro Group and Impurities on Catalytic Activity
;
_journal_issue 10
_journal_name_full 'ACS Catalysis'
_journal_page_first 1213
_journal_paper_doi 10.1021/cs200308b
_journal_volume 1
_journal_year 2011
_chemical_formula_sum 'C20 H23 Cl3 N3 Ni0.5 O2'
_chemical_formula_weight 473.12
_chemical_name_systematic
; 
 ? 
;
_space_group_IT_number 2
_symmetry_cell_setting triclinic
_symmetry_space_group_name_Hall '-P 1'
_symmetry_space_group_name_H-M 'P -1'
_atom_sites_solution_hydrogens geom
_atom_sites_solution_primary direct
_atom_sites_solution_secondary difmap
_audit_creation_method SHELXL-97
_cell_angle_alpha 112.06(3)
_cell_angle_beta 96.80(3)
_cell_angle_gamma 98.40(3)
_cell_formula_units_Z 2
_cell_length_a 9.1269(18)
_cell_length_b 10.212(2)
_cell_length_c 12.557(3)
_cell_measurement_reflns_used 3079
_cell_measurement_temperature 173(2)
_cell_measurement_theta_max 27.4819
_cell_measurement_theta_min 1.7820
_cell_volume 1053.7(5)
_computing_cell_refinement 'CrystalClear (Rigaku Inc., 2007)'
_computing_data_collection 'CrystalClear (Rigaku Inc., 2007)'
_computing_data_reduction 'CrystalClear (Rigaku Inc., 2007)'
_computing_molecular_graphics 'XP in Siemens SHELXTL (Sheldrick, 1994)'
_computing_publication_material 'SHELX97 (Sheldrick, 1997)'
_computing_structure_refinement 'SHELXL-97 (Sheldrick, 1997)'
_computing_structure_solution 'SHELXS-97 (Sheldrick, 1990)'
_diffrn_ambient_temperature 173(2)
_diffrn_measured_fraction_theta_full 0.994
_diffrn_measured_fraction_theta_max 0.994
_diffrn_measurement_device_type 'Saturn724+ CCD'
_diffrn_measurement_method '\w scans at fixed \c = 45\%'
_diffrn_radiation_monochromator graphite
_diffrn_radiation_source 'fine-focus sealed tube'
_diffrn_radiation_type MoK\a
_diffrn_radiation_wavelength 0.71073
_diffrn_reflns_av_R_equivalents 0.0491
_diffrn_reflns_av_sigmaI/netI 0.0566
_diffrn_reflns_limit_h_max 11
_diffrn_reflns_limit_h_min -11
_diffrn_reflns_limit_k_max 13
_diffrn_reflns_limit_k_min -13
_diffrn_reflns_limit_l_max 16
_diffrn_reflns_limit_l_min -16
_diffrn_reflns_number 13000
_diffrn_reflns_theta_full 27.48
_diffrn_reflns_theta_max 27.48
_diffrn_reflns_theta_min 1.78
_diffrn_standards_decay_% none
_diffrn_standards_interval_count none
_diffrn_standards_interval_time none
_diffrn_standards_number none
_exptl_absorpt_coefficient_mu 0.890
_exptl_absorpt_correction_T_max 0.8781
_exptl_absorpt_correction_T_min 0.8421
_exptl_absorpt_correction_type numerical
_exptl_crystal_colour Yellow
_exptl_crystal_density_diffrn 1.491
_exptl_crystal_density_method 'not measured'
_exptl_crystal_description Prism
_exptl_crystal_F_000 490
_exptl_crystal_size_max 0.20
_exptl_crystal_size_mid 0.17
_exptl_crystal_size_min 0.15
_refine_diff_density_max 0.434
_refine_diff_density_min -0.654
_refine_diff_density_rms 0.156
_refine_ls_extinction_method none
_refine_ls_goodness_of_fit_ref 1.300
_refine_ls_hydrogen_treatment constr
_refine_ls_matrix_type full
_refine_ls_number_parameters 259
_refine_ls_number_reflns 4801
_refine_ls_number_restraints 0
_refine_ls_restrained_S_all 1.300
_refine_ls_R_factor_all 0.0753
_refine_ls_R_factor_gt 0.0643
_refine_ls_shift/su_max 0.000
_refine_ls_shift/su_mean 0.000
_refine_ls_structure_factor_coef Fsqd
_refine_ls_weighting_details 'calc w=1/[\s^2^(Fo^2^)+(0.0684P)^2^+0.4607P] where P=(Fo^2^+2Fc^2^)/3'
_refine_ls_weighting_scheme calc
_refine_ls_wR_factor_gt 0.1590
_refine_ls_wR_factor_ref 0.1703
_reflns_number_gt 4283
_reflns_number_total 4801
_reflns_threshold_expression >2sigma(I)
_cod_data_source_file cs200308b_si_001.cif
_cod_data_source_block Ni5
_cod_depositor_comments
;
The following automatic conversions were performed:

'_symmetry_cell_setting' value 'Triclinic' changed to 'triclinic'
according to /home/saulius/struct/CIF-dictionaries/cif_core.dic
dictionary named 'cif_core.dic' version 2.4.1 from
2010-06-29.

'_exptl_absorpt_correction_type' value 'Numerical'
changed to 'numerical' according to
/home/saulius/struct/CIF-dictionaries/cif_core.dic dictionary named
'cif_core.dic' version 2.4.1 from 2010-06-29.

Automatic conversion script
Id: cif_fix_values 1715 2011-07-08 13:25:40Z adriana 
;
_cod_original_cell_volume 1053.7(4)
_cod_original_sg_symbol_H-M P-1
_cod_original_formula_sum 'C20 H23 Cl3 N3 Ni0.50 O2'
_cod_database_code 4501468

loop_
_symmetry_equiv_pos_as_xyz
'x, y, z'
'-x, -y, -z'

loop_
_atom_site_label
_atom_site_type_symbol
_atom_site_fract_x
_atom_site_fract_y
_atom_site_fract_z
_atom_site_U_iso_or_equiv
_atom_site_adp_type
_atom_site_occupancy
_atom_site_symmetry_multiplicity
_atom_site_calc_flag
_atom_site_refinement_flags
Ni1 Ni 0.0000 0.0000 0.0000 0.01948(18) Uani 1 2 d S
Cl1 Cl 0.09526(9) -0.20321(9) -0.00114(7) 0.0256(2) Uani 1 1 d .
N1 N 0.2220(3) 0.1027(3) 0.0187(2) 0.0209(6) Uani 1 1 d .
N2 N 0.0308(3) -0.0501(3) -0.1859(2) 0.0208(6) Uani 1 1 d .
N3 N -0.4541(4) -0.2978(4) -0.5708(3) 0.0383(8) Uani 1 1 d .
O1 O -0.4918(4) -0.4306(4) -0.6182(3) 0.0616(10) Uani 1 1 d .
O2 O -0.5240(4) -0.2167(4) -0.5968(3) 0.0506(8) Uani 1 1 d .
C17 C 0.1011(5) -0.3792(5) -0.3326(4) 0.0456(11) Uani 1 1 d .
H17A H 0.1405 -0.4448 -0.3018 0.068 Uiso 1 1 calc R
H17B H 0.1695 -0.2843 -0.2974 0.068 Uiso 1 1 calc R
H17C H 0.0932 -0.4183 -0.4178 0.068 Uiso 1 1 calc R
C16 C -0.0552(4) -0.3638(4) -0.3028(4) 0.0328(9) Uani 1 1 d .
H16A H -0.1223 -0.4607 -0.3369 0.039 Uiso 1 1 calc R
H16B H -0.0462 -0.3268 -0.2168 0.039 Uiso 1 1 calc R
C14 C -0.2487(4) -0.3241(4) -0.4397(3) 0.0277(8) Uani 1 1 d .
H14A H -0.2818 -0.4260 -0.4781 0.033 Uiso 1 1 calc R
C15 C -0.1280(4) -0.2648(4) -0.3461(3) 0.0240(7) Uani 1 1 d .
C13 C -0.3205(4) -0.2344(4) -0.4766(3) 0.0292(8) Uani 1 1 d .
C18 C -0.0977(4) 0.1407(4) -0.2824(3) 0.0270(8) Uani 1 1 d .
H18A H -0.0028 0.1679 -0.2249 0.032 Uiso 1 1 calc R
H18B H -0.1744 0.1850 -0.2398 0.032 Uiso 1 1 calc R
C12 C -0.2719(4) -0.0855(4) -0.4266(3) 0.0283(8) Uani 1 1 d .
H12A H -0.3219 -0.0269 -0.4556 0.034 Uiso 1 1 calc R
C11 C -0.1496(4) -0.0222(4) -0.3337(3) 0.0232(7) Uani 1 1 d .
C10 C -0.0811(4) -0.1124(4) -0.2919(3) 0.0223(7) Uani 1 1 d .
C19 C -0.0711(5) 0.2032(5) -0.3735(4) 0.0391(10) Uani 1 1 d .
H19A H -0.0380 0.3084 -0.3343 0.059 Uiso 1 1 calc R
H19B H -0.1652 0.1791 -0.4298 0.059 Uiso 1 1 calc R
H19C H 0.0067 0.1621 -0.4148 0.059 Uiso 1 1 calc R
C8 C 0.2226(4) -0.0114(4) -0.3019(3) 0.0272(8) Uani 1 1 d .
H8A H 0.2182 0.0789 -0.3132 0.033 Uiso 1 1 calc R
H8B H 0.1563 -0.0924 -0.3698 0.033 Uiso 1 1 calc R
C9 C 0.1666(4) -0.0021(4) -0.1913(3) 0.0215(7) Uani 1 1 d .
C6 C 0.4886(4) 0.0900(4) -0.1932(3) 0.0306(8) Uani 1 1 d .
H6A H 0.5888 0.0655 -0.1822 0.037 Uiso 1 1 calc R
H6B H 0.5020 0.1770 -0.2111 0.037 Uiso 1 1 calc R
C7 C 0.3845(4) -0.0346(4) -0.2961(3) 0.0298(8) Uani 1 1 d .
H7A H 0.3889 -0.1264 -0.2873 0.036 Uiso 1 1 calc R
H7B H 0.4183 -0.0414 -0.3697 0.036 Uiso 1 1 calc R
C2 C 0.4666(4) 0.2402(4) 0.1278(3) 0.0284(8) Uani 1 1 d .
H2A H 0.5294 0.3000 0.2013 0.034 Uiso 1 1 calc R
C4 C 0.4285(4) 0.1235(4) -0.0814(3) 0.0243(7) Uani 1 1 d .
C5 C 0.2777(4) 0.0750(3) -0.0812(3) 0.0202(7) Uani 1 1 d .
C3 C 0.5229(4) 0.2072(4) 0.0264(3) 0.0272(8) Uani 1 1 d .
H3A H 0.6266 0.2414 0.0296 0.033 Uiso 1 1 calc R
C1 C 0.3150(4) 0.1842(4) 0.1207(3) 0.0260(7) Uani 1 1 d .
H1A H 0.2765 0.2048 0.1910 0.031 Uiso 1 1 calc R
Cl3 Cl -0.29621(13) 0.59075(12) 0.14081(12) 0.0527(3) Uani 1 1 d .
Cl2 Cl -0.27714(14) 0.47110(13) -0.10798(12) 0.0547(3) Uani 1 1 d .
C20 C -0.1772(5) 0.5401(5) 0.0374(4) 0.0422(10) Uani 1 1 d .
H20C H -0.0984 0.6252 0.0509 0.051 Uiso 1 1 calc R
H20A H -0.1264 0.4659 0.0490 0.051 Uiso 1 1 calc R

loop_
_atom_site_aniso_label
_atom_site_aniso_U_11
_atom_site_aniso_U_22
_atom_site_aniso_U_33
_atom_site_aniso_U_23
_atom_site_aniso_U_13
_atom_site_aniso_U_12
Ni1 0.0159(3) 0.0221(3) 0.0229(3) 0.0111(3) 0.0056(2) 0.0043(2)
Cl1 0.0251(4) 0.0266(4) 0.0311(5) 0.0155(4) 0.0088(3) 0.0098(3)
N1 0.0180(13) 0.0217(14) 0.0256(15) 0.0118(12) 0.0054(11) 0.0042(11)
N2 0.0182(14) 0.0237(14) 0.0239(15) 0.0122(12) 0.0048(11) 0.0069(11)
N3 0.0312(18) 0.047(2) 0.0314(18) 0.0157(17) -0.0019(14) -0.0030(16)
O1 0.058(2) 0.047(2) 0.055(2) 0.0094(17) -0.0210(17) -0.0079(16)
O2 0.0421(18) 0.059(2) 0.0475(19) 0.0263(17) -0.0135(14) 0.0052(15)
C17 0.041(2) 0.040(2) 0.062(3) 0.020(2) 0.015(2) 0.020(2)
C16 0.040(2) 0.0223(18) 0.035(2) 0.0105(16) 0.0051(17) 0.0067(16)
C14 0.0292(19) 0.0251(18) 0.0245(18) 0.0062(15) 0.0074(14) 0.0013(15)
C15 0.0209(17) 0.0244(17) 0.0284(18) 0.0116(15) 0.0082(14) 0.0042(14)
C13 0.0237(18) 0.036(2) 0.0233(18) 0.0099(16) 0.0015(14) 0.0013(15)
C18 0.0295(19) 0.0281(18) 0.0257(18) 0.0125(16) 0.0048(14) 0.0079(15)
C12 0.0254(18) 0.036(2) 0.0256(18) 0.0148(16) 0.0033(14) 0.0060(15)
C11 0.0218(17) 0.0264(18) 0.0240(17) 0.0112(15) 0.0080(13) 0.0067(14)
C10 0.0213(17) 0.0272(18) 0.0189(16) 0.0090(14) 0.0062(13) 0.0049(14)
C19 0.045(2) 0.039(2) 0.039(2) 0.025(2) 0.0046(19) 0.0025(19)
C8 0.0228(17) 0.035(2) 0.0263(18) 0.0141(16) 0.0088(14) 0.0058(15)
C9 0.0235(17) 0.0242(17) 0.0218(17) 0.0123(14) 0.0082(13) 0.0089(14)
C6 0.0199(17) 0.043(2) 0.035(2) 0.0207(18) 0.0107(15) 0.0053(16)
C7 0.0257(19) 0.040(2) 0.0298(19) 0.0163(17) 0.0141(15) 0.0102(16)
C2 0.0185(17) 0.0307(19) 0.033(2) 0.0112(16) 0.0019(14) 0.0022(14)
C4 0.0220(17) 0.0262(18) 0.0308(18) 0.0167(16) 0.0081(14) 0.0063(14)
C5 0.0209(16) 0.0207(16) 0.0236(17) 0.0127(14) 0.0062(13) 0.0057(13)
C3 0.0178(16) 0.0295(19) 0.036(2) 0.0167(17) 0.0053(14) 0.0006(14)
C1 0.0244(18) 0.0287(18) 0.0241(18) 0.0099(15) 0.0053(14) 0.0042(14)
Cl3 0.0465(7) 0.0443(6) 0.0745(9) 0.0250(6) 0.0269(6) 0.0149(5)
Cl2 0.0528(7) 0.0435(6) 0.0643(8) 0.0210(6) 0.0058(6) 0.0054(5)
C20 0.030(2) 0.034(2) 0.061(3) 0.017(2) 0.0111(19) 0.0064(17)

loop_
_atom_type_symbol
_atom_type_description
_atom_type_scat_dispersion_real
_atom_type_scat_dispersion_imag
_atom_type_scat_source
C C 0.0033 0.0016 'International Tables Vol C Tables 4.2.6.8 and 6.1.1.4'
H H 0.0000 0.0000 'International Tables Vol C Tables 4.2.6.8 and 6.1.1.4'
Cl Cl 0.1484 0.1585 'International Tables Vol C Tables 4.2.6.8 and 6.1.1.4'
N N 0.0061 0.0033 'International Tables Vol C Tables 4.2.6.8 and 6.1.1.4'
Ni Ni 0.3393 1.1124 'International Tables Vol C Tables 4.2.6.8 and 6.1.1.4'
O O 0.0106 0.0060 'International Tables Vol C Tables 4.2.6.8 and 6.1.1.4'

loop_
_geom_angle_atom_site_label_1
_geom_angle_atom_site_label_2
_geom_angle_atom_site_label_3
_geom_angle
_geom_angle_site_symmetry_1
_geom_angle_site_symmetry_3
N1 Ni1 N1 180.00(18) 2 .
N1 Ni1 N2 103.65(11) 2 .
N1 Ni1 N2 76.35(11) . .
N1 Ni1 N2 76.35(11) 2 2
N1 Ni1 N2 103.65(11) . 2
N2 Ni1 N2 180.00(14) . 2
N1 Ni1 Cl1 87.30(8) 2 2
N1 Ni1 Cl1 92.70(8) . 2
N2 Ni1 Cl1 89.01(8) . 2
N2 Ni1 Cl1 90.99(8) 2 2
N1 Ni1 Cl1 92.70(8) 2 .
N1 Ni1 Cl1 87.30(8) . .
N2 Ni1 Cl1 90.99(8) . .
N2 Ni1 Cl1 89.01(8) 2 .
Cl1 Ni1 Cl1 180.00(4) 2 .
C1 N1 C5 118.3(3) . .
C1 N1 Ni1 125.3(2) . .
C5 N1 Ni1 116.3(2) . .
C9 N2 C10 118.6(3) . .
C9 N2 Ni1 112.1(2) . .
C10 N2 Ni1 129.0(2) . .
O2 N3 O1 123.4(3) . .
O2 N3 C13 118.7(3) . .
O1 N3 C13 117.8(4) . .
C16 C17 H17A 109.5 . .
C16 C17 H17B 109.5 . .
H17A C17 H17B 109.5 . .
C16 C17 H17C 109.5 . .
H17A C17 H17C 109.5 . .
H17B C17 H17C 109.5 . .
C15 C16 C17 114.4(3) . .
C15 C16 H16A 108.7 . .
C17 C16 H16A 108.7 . .
C15 C16 H16B 108.7 . .
C17 C16 H16B 108.7 . .
H16A C16 H16B 107.6 . .
C13 C14 C15 119.7(3) . .
C13 C14 H14A 120.2 . .
C15 C14 H14A 120.2 . .
C14 C15 C10 118.5(3) . .
C14 C15 C16 119.1(3) . .
C10 C15 C16 122.4(3) . .
C14 C13 C12 122.1(3) . .
C14 C13 N3 119.3(3) . .
C12 C13 N3 118.6(3) . .
C11 C18 C19 113.9(3) . .
C11 C18 H18A 108.8 . .
C19 C18 H18A 108.8 . .
C11 C18 H18B 108.8 . .
C19 C18 H18B 108.8 . .
H18A C18 H18B 107.7 . .
C13 C12 C11 119.7(3) . .
C13 C12 H12A 120.1 . .
C11 C12 H12A 120.1 . .
C12 C11 C10 118.3(3) . .
C12 C11 C18 118.4(3) . .
C10 C11 C18 123.3(3) . .
C11 C10 C15 121.5(3) . .
C11 C10 N2 119.8(3) . .
C15 C10 N2 118.5(3) . .
C18 C19 H19A 109.5 . .
C18 C19 H19B 109.5 . .
H19A C19 H19B 109.5 . .
C18 C19 H19C 109.5 . .
H19A C19 H19C 109.5 . .
H19B C19 H19C 109.5 . .
C9 C8 C7 111.2(3) . .
C9 C8 H8A 109.4 . .
C7 C8 H8A 109.4 . .
C9 C8 H8B 109.4 . .
C7 C8 H8B 109.4 . .
H8A C8 H8B 108.0 . .
N2 C9 C5 118.5(3) . .
N2 C9 C8 125.4(3) . .
C5 C9 C8 116.0(3) . .
C4 C6 C7 112.4(3) . .
C4 C6 H6A 109.1 . .
C7 C6 H6A 109.1 . .
C4 C6 H6B 109.1 . .
C7 C6 H6B 109.1 . .
H6A C6 H6B 107.9 . .
C6 C7 C8 110.1(3) . .
C6 C7 H7A 109.6 . .
C8 C7 H7A 109.6 . .
C6 C7 H7B 109.6 . .
C8 C7 H7B 109.6 . .
H7A C7 H7B 108.1 . .
C3 C2 C1 118.7(3) . .
C3 C2 H2A 120.7 . .
C1 C2 H2A 120.7 . .
C5 C4 C3 117.6(3) . .
C5 C4 C6 121.9(3) . .
C3 C4 C6 120.5(3) . .
N1 C5 C4 122.7(3) . .
N1 C5 C9 115.8(3) . .
C4 C5 C9 121.4(3) . .
C2 C3 C4 120.2(3) . .
C2 C3 H3A 119.9 . .
C4 C3 H3A 119.9 . .
N1 C1 C2 122.5(3) . .
N1 C1 H1A 118.8 . .
C2 C1 H1A 118.8 . .
Cl2 C20 Cl3 112.3(2) . .
Cl2 C20 H20C 109.1 . .
Cl3 C20 H20C 109.1 . .
Cl2 C20 H20A 109.1 . .
Cl3 C20 H20A 109.1 . .
H20C C20 H20A 107.9 . .

loop_
_geom_bond_atom_site_label_1
_geom_bond_atom_site_label_2
_geom_bond_distance
_geom_bond_site_symmetry_2
Ni1 N1 2.083(3) 2
Ni1 N1 2.083(3) .
Ni1 N2 2.256(3) .
Ni1 N2 2.256(3) 2
Ni1 Cl1 2.3601(10) 2
Ni1 Cl1 2.3601(10) .
N1 C1 1.337(4) .
N1 C5 1.356(4) .
N2 C9 1.283(4) .
N2 C10 1.439(4) .
N3 O2 1.228(5) .
N3 O1 1.233(5) .
N3 C13 1.469(5) .
C17 C16 1.532(6) .
C17 H17A 0.9800 .
C17 H17B 0.9800 .
C17 H17C 0.9800 .
C16 C15 1.511(5) .
C16 H16A 0.9900 .
C16 H16B 0.9900 .
C14 C13 1.381(5) .
C14 C15 1.387(5) .
C14 H14A 0.9500 .
C15 C10 1.418(5) .
C13 C12 1.387(5) .
C18 C11 1.517(5) .
C18 C19 1.530(5) .
C18 H18A 0.9900 .
C18 H18B 0.9900 .
C12 C11 1.392(5) .
C12 H12A 0.9500 .
C11 C10 1.404(5) .
C19 H19A 0.9800 .
C19 H19B 0.9800 .
C19 H19C 0.9800 .
C8 C9 1.511(4) .
C8 C7 1.528(5) .
C8 H8A 0.9900 .
C8 H8B 0.9900 .
C9 C5 1.476(5) .
C6 C4 1.506(5) .
C6 C7 1.521(5) .
C6 H6A 0.9900 .
C6 H6B 0.9900 .
C7 H7A 0.9900 .
C7 H7B 0.9900 .
C2 C3 1.372(5) .
C2 C1 1.397(5) .
C2 H2A 0.9500 .
C4 C5 1.393(5) .
C4 C3 1.394(5) .
C3 H3A 0.9500 .
C1 H1A 0.9500 .
Cl3 C20 1.768(5) .
Cl2 C20 1.765(5) .
C20 H20C 0.9900 .
C20 H20A 0.9900 .

loop_
_geom_torsion_atom_site_label_1
_geom_torsion_atom_site_label_2
_geom_torsion_atom_site_label_3
_geom_torsion_atom_site_label_4
_geom_torsion
_geom_torsion_site_symmetry_1
N1 Ni1 N1 C1 -36(100) 2
N2 Ni1 N1 C1 176.8(3) .
N2 Ni1 N1 C1 -3.2(3) 2
Cl1 Ni1 N1 C1 88.4(3) 2
Cl1 Ni1 N1 C1 -91.6(3) .
N1 Ni1 N1 C5 140(100) 2
N2 Ni1 N1 C5 -8.1(2) .
N2 Ni1 N1 C5 171.9(2) 2
Cl1 Ni1 N1 C5 -96.4(2) 2
Cl1 Ni1 N1 C5 83.6(2) .
N1 Ni1 N2 C9 -175.8(2) 2
N1 Ni1 N2 C9 4.2(2) .
N2 Ni1 N2 C9 140(100) 2
Cl1 Ni1 N2 C9 97.3(2) 2
Cl1 Ni1 N2 C9 -82.7(2) .
N1 Ni1 N2 C10 11.1(3) 2
N1 Ni1 N2 C10 -168.9(3) .
N2 Ni1 N2 C10 -33(100) 2
Cl1 Ni1 N2 C10 -75.8(3) 2
Cl1 Ni1 N2 C10 104.2(3) .
C13 C14 C15 C10 -0.6(5) .
C13 C14 C15 C16 177.0(3) .
C17 C16 C15 C14 107.7(4) .
C17 C16 C15 C10 -74.7(5) .
C15 C14 C13 C12 3.0(5) .
C15 C14 C13 N3 -176.2(3) .
O2 N3 C13 C14 174.4(4) .
O1 N3 C13 C14 -4.2(5) .
O2 N3 C13 C12 -4.7(5) .
O1 N3 C13 C12 176.7(4) .
C14 C13 C12 C11 -1.9(6) .
N3 C13 C12 C11 177.2(3) .
C13 C12 C11 C10 -1.4(5) .
C13 C12 C11 C18 179.0(3) .
C19 C18 C11 C12 -51.2(4) .
C19 C18 C11 C10 129.2(4) .
C12 C11 C10 C15 3.7(5) .
C18 C11 C10 C15 -176.7(3) .
C12 C11 C10 N2 -171.0(3) .
C18 C11 C10 N2 8.6(5) .
C14 C15 C10 C11 -2.7(5) .
C16 C15 C10 C11 179.7(3) .
C14 C15 C10 N2 172.1(3) .
C16 C15 C10 N2 -5.5(5) .
C9 N2 C10 C11 -81.2(4) .
Ni1 N2 C10 C11 91.5(3) .
C9 N2 C10 C15 103.9(4) .
Ni1 N2 C10 C15 -83.4(4) .
C10 N2 C9 C5 173.8(3) .
Ni1 N2 C9 C5 0.0(4) .
C10 N2 C9 C8 -3.0(5) .
Ni1 N2 C9 C8 -176.9(3) .
C7 C8 C9 N2 -144.8(3) .
C7 C8 C9 C5 38.2(4) .
C4 C6 C7 C8 49.0(4) .
C9 C8 C7 C6 -59.9(4) .
C7 C6 C4 C5 -17.6(5) .
C7 C6 C4 C3 163.6(3) .
C1 N1 C5 C4 2.5(5) .
Ni1 N1 C5 C4 -173.0(2) .
C1 N1 C5 C9 -173.7(3) .
Ni1 N1 C5 C9 10.8(4) .
C3 C4 C5 N1 -1.9(5) .
C6 C4 C5 N1 179.2(3) .
C3 C4 C5 C9 174.1(3) .
C6 C4 C5 C9 -4.8(5) .
N2 C9 C5 N1 -6.9(4) .
C8 C9 C5 N1 170.2(3) .
N2 C9 C5 C4 176.8(3) .
C8 C9 C5 C4 -6.0(5) .
C1 C2 C3 C4 2.2(5) .
C5 C4 C3 C2 -0.5(5) .
C6 C4 C3 C2 178.4(3) .
C5 N1 C1 C2 -0.6(5) .
Ni1 N1 C1 C2 174.4(3) .
C3 C2 C1 N1 -1.7(5) .
